data_1519604
loop_
_publ_author_name
'Butler, Ian. R.'
'Horton, Peter N.'
'Hursthouse, Michael B.'

_publ_section_title
;
 C38H76Cl2FeO6P2Pd
;
_journal_name_full 'Crystal Structure Report Archive'
_journal_page_first 657
_journal_year 2004
_chemical_formula_sum 'C38 H76 Cl2 Fe O6 P2 Pd'
_chemical_formula_weight 924.08
_space_group_IT_number 14
_symmetry_cell_setting monoclinic
_symmetry_space_group_name_Hall '-P 2ybc'
_symmetry_space_group_name_H-M 'P 1 21/c 1'
_atom_sites_solution_hydrogens geom
_atom_sites_solution_primary direct
_atom_sites_solution_secondary difmap
_cell_angle_alpha 90.00
_cell_angle_beta 109.102(7)
_cell_angle_gamma 90.00
_cell_formula_units_Z 4
_cell_length_a 23.024(2)
_cell_length_b 12.4019(6)
_cell_length_c 15.5740(10)
_cell_measurement_reflns_used 9833
_cell_measurement_temperature 120(2)
_cell_measurement_theta_max 27.485
_cell_measurement_theta_min 2.910
_cell_volume 4202.2(5)
_computing_cell_refinement 'DENZO (Otwinowski & Minor, 1997) & COLLECT (Hooft, R.W.W., 1998)'
_computing_data_collection 'COLLECT (Hooft, R.W.W., 1998)'
_computing_data_reduction 'DENZO (Otwinowski & Minor, 1997) & COLLECT (Hooft, R.W.W., 1998)'
_computing_molecular_graphics 'ORTEP3 for Windows (Farrugia, 1997)'
_computing_structure_refinement 'SHELXL-97 (Sheldrick, 1997b)'
_computing_structure_solution 'SHELXS-97 (Sheldrick, 1997a)'
_diffrn_ambient_temperature 120(2)
_diffrn_detector_area_resol_mean 9.091
_diffrn_measured_fraction_theta_full 0.998
_diffrn_measured_fraction_theta_max 0.998
_diffrn_measurement_device_type 'Bruker-Nonius 95mm CCD camera on \k-goniostat'
_diffrn_measurement_method '\f & \w scans'
_diffrn_radiation_monochromator graphite
_diffrn_radiation_source 'Bruker-Nonius FR591 rotating anode'
_diffrn_radiation_type MoK\a
_diffrn_radiation_wavelength 0.71073
_diffrn_reflns_av_R_equivalents 0.0319
_diffrn_reflns_av_sigmaI/netI 0.0326
_diffrn_reflns_limit_h_max 29
_diffrn_reflns_limit_h_min -29
_diffrn_reflns_limit_k_max 16
_diffrn_reflns_limit_k_min -15
_diffrn_reflns_limit_l_max 20
_diffrn_reflns_limit_l_min -17
_diffrn_reflns_number 42389
_diffrn_reflns_theta_full 27.48
_diffrn_reflns_theta_max 27.48
_diffrn_reflns_theta_min 3.16
_exptl_absorpt_coefficient_mu 1.019
_exptl_absorpt_correction_T_max 0.9799
_exptl_absorpt_correction_T_min 0.7920
_exptl_absorpt_correction_type multi-scan
_exptl_absorpt_process_details 'SADABS V2.10 (Sheldrick, G.M., 2003)'
_exptl_crystal_colour Orange
_exptl_crystal_density_diffrn 1.461
_exptl_crystal_density_method 'not measured'
_exptl_crystal_description Sheet
_exptl_crystal_F_000 1952
_exptl_crystal_size_max 0.24
_exptl_crystal_size_mid 0.18
_exptl_crystal_size_min 0.02
_refine_diff_density_max 0.514
_refine_diff_density_min -0.925
_refine_diff_density_rms 0.080
_refine_ls_extinction_method none
_refine_ls_goodness_of_fit_ref 1.033
_refine_ls_hydrogen_treatment mixed
_refine_ls_matrix_type full
_refine_ls_number_parameters 503
_refine_ls_number_reflns 9597
_refine_ls_number_restraints 18
_refine_ls_restrained_S_all 1.033
_refine_ls_R_factor_all 0.0389
_refine_ls_R_factor_gt 0.0320
_refine_ls_shift/su_max 0.003
_refine_ls_shift/su_mean 0.000
_refine_ls_structure_factor_coef Fsqd
_refine_ls_weighting_details 'calc w=1/[\s^2^(Fo^2^)+(0.0323P)^2^+6.3876P] where P=(Fo^2^+2Fc^2^)/3'
_refine_ls_weighting_scheme calc
_refine_ls_wR_factor_gt 0.0765
_refine_ls_wR_factor_ref 0.0799
_reflns_number_gt 8501
_reflns_number_total 9597
_reflns_threshold_expression >2sigma(I)
_cod_data_source_file eCrystal-657.cif
_cod_data_source_block s93
_cod_depositor_comments
;
Citation :
Butler, Ian. R. and Horton, Peter N. and Hursthouse, Michael B. (2004) 
University of Southampton, Crystal Structure Report Archive. 
(doi:10.5258/ecrystals/657)

More at:
http://ecrystals.chem.soton.ac.uk/657/
;
_cod_original_cell_volume 4202.1(5)
_cod_original_sg_symbol_H-M P2(1)/c
_cod_database_code 1519604

loop_
_symmetry_equiv_pos_as_xyz
'x, y, z'
'-x, y+1/2, -z+1/2'
'-x, -y, -z'
'x, -y-1/2, z-1/2'

loop_
_atom_site_label
_atom_site_type_symbol
_atom_site_fract_x
_atom_site_fract_y
_atom_site_fract_z
_atom_site_U_iso_or_equiv
_atom_site_adp_type
_atom_site_occupancy
_atom_site_symmetry_multiplicity
_atom_site_calc_flag
_atom_site_refinement_flags
_atom_site_disorder_assembly
_atom_site_disorder_group
C1 C 0.86467(9) 0.02352(18) 0.08405(14) 0.0120(4) Uani 1 1 d . . .
C2 C 0.84508(9) 0.01159(18) -0.01447(14) 0.0131(4) Uani 1 1 d . . .
C3 C 0.84284(10) -0.10050(19) -0.03456(15) 0.0159(4) Uani 1 1 d . . .
C4 C 0.85845(10) -0.15903(18) 0.04799(16) 0.0178(5) Uani 1 1 d . . .
C5 C 0.87147(10) -0.08404(17) 0.12197(15) 0.0139(4) Uani 1 1 d . . .
C6 C 0.69687(9) 0.00975(17) 0.00128(14) 0.0122(4) Uani 1 1 d . . .
C7 C 0.69579(9) -0.08162(18) -0.05749(15) 0.0141(4) Uani 1 1 d . . .
C8 C 0.71092(10) -0.17548(18) -0.00234(16) 0.0171(5) Uani 1 1 d . . .
C9 C 0.72340(10) -0.14498(19) 0.08988(16) 0.0183(5) Uani 1 1 d . . .
C10 C 0.71516(10) -0.03188(19) 0.09432(14) 0.0151(4) Uani 1 1 d . . .
C11 C 0.83344(10) 0.09702(19) -0.08618(14) 0.0161(4) Uani 1 1 d . . .
H11A H 0.8625 0.0885 -0.1197 0.024 Uiso 1 1 calc R . .
H11B H 0.8388 0.1683 -0.0575 0.024 Uiso 1 1 calc R . .
H11C H 0.7913 0.0902 -0.1283 0.024 Uiso 1 1 calc R . .
C12 C 0.83031(11) -0.1495(2) -0.12659(17) 0.0235(5) Uani 1 1 d . . .
H12A H 0.8693 -0.1699 -0.1349 0.035 Uiso 1 1 calc R . .
H12B H 0.8089 -0.0970 -0.1733 0.035 Uiso 1 1 calc R . .
H12C H 0.8045 -0.2137 -0.1320 0.035 Uiso 1 1 calc R . .
C13 C 0.86378(12) -0.2791(2) 0.0562(2) 0.0292(6) Uani 1 1 d . . .
H13A H 0.8361 -0.3124 0.0008 0.044 Uiso 1 1 calc R . .
H13B H 0.8525 -0.3028 0.1086 0.044 Uiso 1 1 calc R . .
H13C H 0.9062 -0.3007 0.0645 0.044 Uiso 1 1 calc R . .
C14 C 0.89156(11) -0.11875(19) 0.21934(16) 0.0198(5) Uani 1 1 d . . .
H14A H 0.8793 -0.1938 0.2231 0.030 Uiso 1 1 calc R . .
H14B H 0.8722 -0.0725 0.2532 0.030 Uiso 1 1 calc R . .
H14C H 0.9364 -0.1127 0.2455 0.030 Uiso 1 1 calc R . .
C15 C 0.68045(11) -0.0855(2) -0.15836(15) 0.0196(5) Uani 1 1 d . . .
H15A H 0.6982 -0.1506 -0.1753 0.029 Uiso 1 1 calc R . .
H15B H 0.6973 -0.0217 -0.1788 0.029 Uiso 1 1 calc R . .
H15C H 0.6357 -0.0867 -0.1872 0.029 Uiso 1 1 calc R . .
C16 C 0.70817(12) -0.2882(2) -0.03631(18) 0.0252(5) Uani 1 1 d . . .
H16A H 0.7343 -0.3344 0.0119 0.038 Uiso 1 1 calc R . .
H16B H 0.7227 -0.2901 -0.0888 0.038 Uiso 1 1 calc R . .
H16C H 0.6657 -0.3141 -0.0544 0.038 Uiso 1 1 calc R . .
C17 C 0.73887(12) -0.2197(2) 0.16947(18) 0.0269(6) Uani 1 1 d . . .
H17A H 0.7017 -0.2354 0.1846 0.040 Uiso 1 1 calc R . .
H17B H 0.7695 -0.1857 0.2217 0.040 Uiso 1 1 calc R . .
H17C H 0.7556 -0.2869 0.1543 0.040 Uiso 1 1 calc R . .
C18 C 0.71685(11) 0.0214(2) 0.18131(15) 0.0188(5) Uani 1 1 d . . .
H18A H 0.6766 0.0146 0.1894 0.028 Uiso 1 1 calc R . .
H18B H 0.7270 0.0978 0.1793 0.028 Uiso 1 1 calc R . .
H18C H 0.7481 -0.0135 0.2323 0.028 Uiso 1 1 calc R . .
C19 C 0.97795(10) 0.13887(19) 0.12459(15) 0.0157(4) Uani 1 1 d . . .
H19 H 1.0020 0.2018 0.1581 0.019 Uiso 1 1 calc R . .
C20 C 0.97595(11) 0.1496(2) 0.02601(15) 0.0214(5) Uani 1 1 d . . .
H20A H 1.0178 0.1593 0.0242 0.032 Uiso 1 1 calc R . .
H20B H 0.9508 0.2121 -0.0019 0.032 Uiso 1 1 calc R . .
H20C H 0.9580 0.0842 -0.0076 0.032 Uiso 1 1 calc R . .
C21 C 1.01351(11) 0.0377(2) 0.16769(17) 0.0227(5) Uani 1 1 d . . .
H21A H 0.9904 -0.0265 0.1389 0.034 Uiso 1 1 calc R . .
H21B H 1.0191 0.0368 0.2328 0.034 Uiso 1 1 calc R . .
H21C H 1.0538 0.0378 0.1590 0.034 Uiso 1 1 calc R . .
C22 C 0.92100(10) 0.13562(19) 0.26253(14) 0.0150(4) Uani 1 1 d . . .
H22 H 0.9419 0.0647 0.2815 0.018 Uiso 1 1 calc R . .
C23 C 0.86551(11) 0.1403(2) 0.29530(16) 0.0216(5) Uani 1 1 d . . .
H23A H 0.8783 0.1217 0.3600 0.032 Uiso 1 1 calc R . .
H23B H 0.8343 0.0889 0.2606 0.032 Uiso 1 1 calc R . .
H23C H 0.8483 0.2133 0.2864 0.032 Uiso 1 1 calc R . .
C24 C 0.96616(12) 0.2248(2) 0.30908(16) 0.0267(6) Uani 1 1 d . . .
H24A H 0.9474 0.2953 0.2890 0.040 Uiso 1 1 calc R . .
H24B H 1.0037 0.2177 0.2930 0.040 Uiso 1 1 calc R . .
H24C H 0.9764 0.2186 0.3751 0.040 Uiso 1 1 calc R . .
C25 C 0.61379(10) 0.1563(2) -0.14981(15) 0.0170(5) Uani 1 1 d . . .
H25 H 0.5935 0.2276 -0.1500 0.020 Uiso 1 1 calc R . .
C26 C 0.64533(12) 0.1702(2) -0.22208(16) 0.0217(5) Uani 1 1 d . . .
H26A H 0.6481 0.1001 -0.2495 0.032 Uiso 1 1 calc R . .
H26B H 0.6867 0.1995 -0.1936 0.032 Uiso 1 1 calc R . .
H26C H 0.6213 0.2200 -0.2693 0.032 Uiso 1 1 calc R . .
C27 C 0.55960(11) 0.0769(2) -0.17890(17) 0.0258(5) Uani 1 1 d . . .
H27A H 0.5457 0.0684 -0.2451 0.039 Uiso 1 1 calc R . .
H27B H 0.5258 0.1049 -0.1602 0.039 Uiso 1 1 calc R . .
H27C H 0.5728 0.0069 -0.1499 0.039 Uiso 1 1 calc R . .
C28 C 0.61267(10) 0.16401(19) 0.03712(16) 0.0175(5) Uani 1 1 d . . .
H28 H 0.6403 0.1728 0.1013 0.021 Uiso 1 1 calc R . .
C29 C 0.57080(11) 0.0672(2) 0.03657(18) 0.0242(5) Uani 1 1 d . . .
H29A H 0.5538 0.0748 0.0863 0.036 Uiso 1 1 calc R . .
H29B H 0.5948 0.0005 0.0446 0.036 Uiso 1 1 calc R . .
H29C H 0.5372 0.0648 -0.0216 0.036 Uiso 1 1 calc R . .
C30 C 0.57455(11) 0.2679(2) 0.01235(18) 0.0244(5) Uani 1 1 d . . .
H30A H 0.5463 0.2627 -0.0501 0.037 Uiso 1 1 calc R . .
H30B H 0.6021 0.3296 0.0174 0.037 Uiso 1 1 calc R . .
H30C H 0.5510 0.2777 0.0540 0.037 Uiso 1 1 calc R . .
C31 C 0.72384(9) 0.24397(17) -0.01411(14) 0.0126(4) Uani 1 1 d . . .
H31 H 0.7498 0.2183 -0.0505 0.015 Uiso 1 1 calc R . .
C32 C 0.76764(9) 0.24940(18) 0.08440(14) 0.0127(4) Uani 1 1 d . . .
H32 H 0.7736 0.1747 0.1100 0.015 Uiso 1 1 calc R . .
C33 C 0.74533(11) 0.32130(18) 0.14726(15) 0.0169(5) Uani 1 1 d . . .
H33A H 0.7669 0.2994 0.2109 0.020 Uiso 1 1 calc R . .
H33B H 0.7009 0.3082 0.1346 0.020 Uiso 1 1 calc R . .
C34 C 0.75526(11) 0.44298(19) 0.13844(16) 0.0206(5) Uani 1 1 d . . .
H34A H 0.7164 0.4758 0.0994 0.025 Uiso 1 1 calc R . .
H34B H 0.7660 0.4767 0.1993 0.025 Uiso 1 1 calc R . .
C35 C 0.80539(11) 0.46678(18) 0.09853(16) 0.0187(5) Uani 1 1 d . . .
H35 H 0.8433 0.4919 0.1396 0.022 Uiso 1 1 calc R . .
C36 C 0.80238(11) 0.45623(18) 0.01010(16) 0.0177(5) Uani 1 1 d . . .
H36 H 0.8394 0.4710 -0.0021 0.021 Uiso 1 1 calc R . .
C37 C 0.74847(11) 0.42445(19) -0.07069(15) 0.0172(5) Uani 1 1 d . . .
H37A H 0.7646 0.3862 -0.1139 0.021 Uiso 1 1 calc R . .
H37B H 0.7287 0.4915 -0.1010 0.021 Uiso 1 1 calc R . .
C38 C 0.69844(10) 0.35403(18) -0.05540(15) 0.0165(4) Uani 1 1 d . . .
H38A H 0.6654 0.3426 -0.1141 0.020 Uiso 1 1 calc R . .
H38B H 0.6804 0.3917 -0.0141 0.020 Uiso 1 1 calc R . .
P1 P 0.90079(2) 0.14720(4) 0.13774(4) 0.01042(11) Uani 1 1 d . . .
P2 P 0.66295(2) 0.14065(5) -0.03154(4) 0.01169(11) Uani 1 1 d . . .
Cl1 Cl 0.94745(3) 0.40446(5) 0.10445(4) 0.02425(13) Uani 1 1 d . . .
Fe1 Fe 0.782437(14) -0.06229(2) 0.03533(2) 0.01125(7) Uani 1 1 d . . .
Pd1 Pd 0.852376(7) 0.310353(13) 0.089815(11) 0.01215(5) Uani 1 1 d . . .
Cl11 Cl 0.53826(3) -0.22448(6) -0.14632(5) 0.03168(15) Uani 1 1 d . . .
O51 O 0.56938(9) 0.42047(18) -0.22712(15) 0.0357(5) Uani 1 1 d D . .
H51A H 0.5383(12) 0.387(3) -0.2627(19) 0.054 Uiso 1 1 d D . .
H51B H 0.5550(15) 0.449(3) -0.1895(19) 0.054 Uiso 1 1 d D . .
O52 O 0.60190(10) -0.13370(19) 0.23161(16) 0.0408(5) Uani 1 1 d D . .
H52A H 0.5868(17) -0.179(2) 0.259(2) 0.061 Uiso 1 1 d D . .
H52B H 0.5925(18) -0.0721(16) 0.246(3) 0.061 Uiso 1 1 d D . .
O53 O 0.58855(12) -0.2512(2) 0.07435(16) 0.0485(6) Uani 1 1 d D . .
H53A H 0.5756(19) -0.220(3) 0.0239(14) 0.073 Uiso 1 1 d D . .
H53B H 0.585(2) -0.207(3) 0.1130(19) 0.073 Uiso 1 1 d D . .
O54 O 0.46748(11) 0.03113(17) -0.40401(14) 0.0398(5) Uani 1 1 d D . .
H54A H 0.4444(15) 0.025(3) -0.4583(14) 0.060 Uiso 1 1 d D . .
H54B H 0.4630(17) 0.0967(17) -0.391(2) 0.060 Uiso 1 1 d D . .
O55 O 0.58828(12) 0.52887(19) 0.09283(15) 0.0453(6) Uani 1 1 d D . .
H55A H 0.5562(13) 0.527(3) 0.109(3) 0.068 Uiso 1 1 d D . .
H55B H 0.5949(17) 0.5947(17) 0.090(3) 0.068 Uiso 1 1 d D . .
O56 O 1.07159(16) 0.4238(4) 0.0578(3) 0.0981(12) Uani 1 1 d D . .
H56A H 1.0383(14) 0.414(6) 0.069(4) 0.147 Uiso 1 1 d D . .
H56B H 1.061(2) 0.452(5) 0.005(2) 0.147 Uiso 1 1 d D . .

loop_
_atom_site_aniso_label
_atom_site_aniso_U_11
_atom_site_aniso_U_22
_atom_site_aniso_U_33
_atom_site_aniso_U_23
_atom_site_aniso_U_13
_atom_site_aniso_U_12
C1 0.0106(9) 0.0117(10) 0.0135(10) -0.0004(8) 0.0038(8) -0.0008(8)
C2 0.0107(9) 0.0147(11) 0.0137(10) -0.0012(8) 0.0038(8) -0.0006(8)
C3 0.0131(10) 0.0152(11) 0.0186(11) -0.0056(9) 0.0040(8) -0.0002(8)
C4 0.0143(10) 0.0113(11) 0.0241(12) -0.0021(9) 0.0014(9) 0.0019(8)
C5 0.0114(10) 0.0098(10) 0.0177(10) 0.0003(9) 0.0007(8) -0.0004(8)
C6 0.0115(9) 0.0118(10) 0.0134(10) 0.0018(8) 0.0044(8) -0.0007(8)
C7 0.0100(10) 0.0135(11) 0.0161(10) -0.0004(9) 0.0007(8) -0.0014(8)
C8 0.0128(10) 0.0120(11) 0.0235(11) 0.0015(9) 0.0017(9) -0.0037(8)
C9 0.0139(10) 0.0174(12) 0.0211(11) 0.0065(10) 0.0024(9) -0.0035(9)
C10 0.0118(10) 0.0191(11) 0.0139(10) 0.0012(9) 0.0037(8) -0.0043(8)
C11 0.0176(11) 0.0189(12) 0.0120(10) -0.0001(9) 0.0051(8) 0.0000(9)
C12 0.0216(12) 0.0243(13) 0.0236(12) -0.0130(10) 0.0059(10) -0.0018(10)
C13 0.0254(13) 0.0116(12) 0.0422(16) -0.0051(11) -0.0005(11) 0.0017(10)
C14 0.0196(11) 0.0150(11) 0.0194(11) 0.0049(9) -0.0009(9) -0.0009(9)
C15 0.0187(11) 0.0212(12) 0.0153(11) -0.0034(9) 0.0008(9) 0.0026(9)
C16 0.0223(12) 0.0125(12) 0.0340(14) -0.0023(10) -0.0002(10) -0.0022(9)
C17 0.0250(13) 0.0241(13) 0.0284(13) 0.0125(11) 0.0043(10) -0.0031(10)
C18 0.0175(11) 0.0261(13) 0.0135(10) 0.0016(9) 0.0059(9) -0.0052(9)
C19 0.0125(10) 0.0199(12) 0.0147(10) -0.0005(9) 0.0047(8) -0.0006(9)
C20 0.0184(11) 0.0315(14) 0.0171(11) 0.0000(10) 0.0096(9) -0.0011(10)
C21 0.0164(11) 0.0281(14) 0.0256(12) 0.0052(11) 0.0095(10) 0.0055(10)
C22 0.0157(10) 0.0168(11) 0.0119(10) -0.0015(9) 0.0039(8) -0.0018(9)
C23 0.0200(12) 0.0293(14) 0.0165(11) -0.0004(10) 0.0075(9) -0.0007(10)
C24 0.0280(13) 0.0346(15) 0.0159(11) -0.0100(11) 0.0051(10) -0.0126(11)
C25 0.0147(11) 0.0190(12) 0.0151(10) 0.0017(9) 0.0019(8) 0.0001(9)
C26 0.0273(13) 0.0222(13) 0.0143(11) 0.0013(10) 0.0053(9) 0.0000(10)
C27 0.0207(12) 0.0278(14) 0.0244(12) 0.0009(11) 0.0015(10) -0.0045(10)
C28 0.0148(11) 0.0202(12) 0.0199(11) -0.0012(9) 0.0088(9) -0.0020(9)
C29 0.0192(12) 0.0270(14) 0.0301(13) 0.0031(11) 0.0129(10) -0.0039(10)
C30 0.0206(12) 0.0233(13) 0.0341(14) -0.0009(11) 0.0155(11) 0.0038(10)
C31 0.0126(10) 0.0121(10) 0.0138(10) -0.0002(8) 0.0051(8) -0.0006(8)
C32 0.0115(10) 0.0129(10) 0.0134(10) 0.0004(8) 0.0039(8) -0.0016(8)
C33 0.0176(11) 0.0180(12) 0.0166(10) -0.0025(9) 0.0075(9) -0.0004(9)
C34 0.0258(12) 0.0165(12) 0.0206(11) -0.0047(10) 0.0091(10) 0.0024(10)
C35 0.0216(11) 0.0070(10) 0.0253(12) -0.0018(9) 0.0045(9) 0.0007(9)
C36 0.0184(11) 0.0085(10) 0.0256(12) 0.0024(9) 0.0063(9) 0.0011(8)
C37 0.0208(11) 0.0128(11) 0.0177(11) 0.0028(9) 0.0058(9) 0.0007(9)
C38 0.0179(11) 0.0121(11) 0.0176(11) 0.0024(9) 0.0035(9) 0.0001(9)
P1 0.0106(2) 0.0100(3) 0.0103(2) -0.0014(2) 0.00308(19) -0.0014(2)
P2 0.0105(2) 0.0112(3) 0.0131(3) -0.0001(2) 0.0035(2) -0.0004(2)
Cl1 0.0186(3) 0.0211(3) 0.0313(3) 0.0014(2) 0.0058(2) -0.0087(2)
Fe1 0.01115(15) 0.00862(15) 0.01209(14) 0.00016(12) 0.00121(11) -0.00098(11)
Pd1 0.01244(9) 0.00865(9) 0.01486(9) -0.00054(6) 0.00379(6) -0.00218(6)
Cl11 0.0353(4) 0.0281(3) 0.0358(3) 0.0029(3) 0.0173(3) 0.0016(3)
O51 0.0290(11) 0.0346(12) 0.0384(12) 0.0017(9) 0.0039(9) 0.0099(9)
O52 0.0395(12) 0.0431(13) 0.0480(13) 0.0072(11) 0.0256(10) 0.0019(10)
O53 0.0503(14) 0.0519(15) 0.0374(12) 0.0004(11) 0.0064(11) -0.0143(12)
O54 0.0634(15) 0.0285(11) 0.0247(10) -0.0021(9) 0.0106(10) 0.0028(10)
O55 0.0571(15) 0.0365(13) 0.0337(11) 0.0078(10) 0.0032(11) -0.0014(11)
O56 0.081(2) 0.142(4) 0.085(2) 0.019(2) 0.045(2) 0.011(2)

loop_
_atom_type_symbol
_atom_type_description
_atom_type_scat_dispersion_real
_atom_type_scat_dispersion_imag
_atom_type_scat_source
C C 0.0033 0.0016 'International Tables Vol C Tables 4.2.6.8 and 6.1.1.4'
H H 0.0000 0.0000 'International Tables Vol C Tables 4.2.6.8 and 6.1.1.4'
P P 0.1023 0.0942 'International Tables Vol C Tables 4.2.6.8 and 6.1.1.4'
Cl Cl 0.1484 0.1585 'International Tables Vol C Tables 4.2.6.8 and 6.1.1.4'
Fe Fe 0.3463 0.8444 'International Tables Vol C Tables 4.2.6.8 and 6.1.1.4'
Pd Pd -0.9988 1.0072 'International Tables Vol C Tables 4.2.6.8 and 6.1.1.4'
O O 0.0106 0.0060 'International Tables Vol C Tables 4.2.6.8 and 6.1.1.4'

loop_
_geom_angle_atom_site_label_1
_geom_angle_atom_site_label_2
_geom_angle_atom_site_label_3
_geom_angle
_geom_angle_site_symmetry_1
_geom_angle_site_symmetry_3
C5 C1 C2 106.91(18) . .
C5 C1 P1 128.30(16) . .
C2 C1 P1 120.55(16) . .
C5 C1 Fe1 69.02(12) . .
C2 C1 Fe1 68.54(12) . .
P1 C1 Fe1 145.47(12) . .
C3 C2 C1 107.89(19) . .
C3 C2 C11 122.85(19) . .
C1 C2 C11 129.1(2) . .
C3 C2 Fe1 70.67(13) . .
C1 C2 Fe1 70.31(12) . .
C11 C2 Fe1 128.16(15) . .
C4 C3 C2 108.73(19) . .
C4 C3 C12 125.0(2) . .
C2 C3 C12 126.1(2) . .
C4 C3 Fe1 69.92(13) . .
C2 C3 Fe1 69.20(12) . .
C12 C3 Fe1 129.89(16) . .
C3 C4 C5 108.7(2) . .
C3 C4 C13 125.2(2) . .
C5 C4 C13 126.0(2) . .
C3 C4 Fe1 70.26(13) . .
C5 C4 Fe1 69.50(12) . .
C13 C4 Fe1 128.75(18) . .
C4 C5 C1 107.69(19) . .
C4 C5 C14 122.8(2) . .
C1 C5 C14 129.4(2) . .
C4 C5 Fe1 70.05(12) . .
C1 C5 Fe1 70.25(12) . .
C14 C5 Fe1 127.57(16) . .
C7 C6 C10 106.78(19) . .
C7 C6 P2 127.46(16) . .
C10 C6 P2 123.78(16) . .
C7 C6 Fe1 69.07(12) . .
C10 C6 Fe1 69.67(12) . .
P2 C6 Fe1 138.61(12) . .
C8 C7 C6 107.95(19) . .
C8 C7 C15 122.4(2) . .
C6 C7 C15 129.6(2) . .
C8 C7 Fe1 71.42(12) . .
C6 C7 Fe1 69.74(12) . .
C15 C7 Fe1 125.69(16) . .
C9 C8 C7 108.8(2) . .
C9 C8 C16 125.5(2) . .
C7 C8 C16 125.5(2) . .
C9 C8 Fe1 70.01(13) . .
C7 C8 Fe1 68.60(12) . .
C16 C8 Fe1 131.79(17) . .
C10 C9 C8 109.0(2) . .
C10 C9 C17 124.8(2) . .
C8 C9 C17 126.0(2) . .
C10 C9 Fe1 69.55(13) . .
C8 C9 Fe1 70.33(13) . .
C17 C9 Fe1 129.09(17) . .
C9 C10 C6 107.44(19) . .
C9 C10 C18 121.0(2) . .
C6 C10 C18 130.9(2) . .
C9 C10 Fe1 70.63(13) . .
C6 C10 Fe1 68.97(12) . .
C18 C10 Fe1 132.70(15) . .
C2 C11 H11A 109.5 . .
C2 C11 H11B 109.5 . .
H11A C11 H11B 109.5 . .
C2 C11 H11C 109.5 . .
H11A C11 H11C 109.5 . .
H11B C11 H11C 109.5 . .
C3 C12 H12A 109.5 . .
C3 C12 H12B 109.5 . .
H12A C12 H12B 109.5 . .
C3 C12 H12C 109.5 . .
H12A C12 H12C 109.5 . .
H12B C12 H12C 109.5 . .
C4 C13 H13A 109.5 . .
C4 C13 H13B 109.5 . .
H13A C13 H13B 109.5 . .
C4 C13 H13C 109.5 . .
H13A C13 H13C 109.5 . .
H13B C13 H13C 109.5 . .
C5 C14 H14A 109.5 . .
C5 C14 H14B 109.5 . .
H14A C14 H14B 109.5 . .
C5 C14 H14C 109.5 . .
H14A C14 H14C 109.5 . .
H14B C14 H14C 109.5 . .
C7 C15 H15A 109.5 . .
C7 C15 H15B 109.5 . .
H15A C15 H15B 109.5 . .
C7 C15 H15C 109.5 . .
H15A C15 H15C 109.5 . .
H15B C15 H15C 109.5 . .
C8 C16 H16A 109.5 . .
C8 C16 H16B 109.5 . .
H16A C16 H16B 109.5 . .
C8 C16 H16C 109.5 . .
H16A C16 H16C 109.5 . .
H16B C16 H16C 109.5 . .
C9 C17 H17A 109.5 . .
C9 C17 H17B 109.5 . .
H17A C17 H17B 109.5 . .
C9 C17 H17C 109.5 . .
H17A C17 H17C 109.5 . .
H17B C17 H17C 109.5 . .
C10 C18 H18A 109.5 . .
C10 C18 H18B 109.5 . .
H18A C18 H18B 109.5 . .
C10 C18 H18C 109.5 . .
H18A C18 H18C 109.5 . .
H18B C18 H18C 109.5 . .
C20 C19 C21 110.41(19) . .
C20 C19 P1 113.02(15) . .
C21 C19 P1 113.06(16) . .
C20 C19 H19 106.6 . .
C21 C19 H19 106.6 . .
P1 C19 H19 106.6 . .
C19 C20 H20A 109.5 . .
C19 C20 H20B 109.5 . .
H20A C20 H20B 109.5 . .
C19 C20 H20C 109.5 . .
H20A C20 H20C 109.5 . .
H20B C20 H20C 109.5 . .
C19 C21 H21A 109.5 . .
C19 C21 H21B 109.5 . .
H21A C21 H21B 109.5 . .
C19 C21 H21C 109.5 . .
H21A C21 H21C 109.5 . .
H21B C21 H21C 109.5 . .
C23 C22 C24 109.15(19) . .
C23 C22 P1 113.49(15) . .
C24 C22 P1 109.90(16) . .
C23 C22 H22 108.0 . .
C24 C22 H22 108.0 . .
P1 C22 H22 108.0 . .
C22 C23 H23A 109.5 . .
C22 C23 H23B 109.5 . .
H23A C23 H23B 109.5 . .
C22 C23 H23C 109.5 . .
H23A C23 H23C 109.5 . .
H23B C23 H23C 109.5 . .
C22 C24 H24A 109.5 . .
C22 C24 H24B 109.5 . .
H24A C24 H24B 109.5 . .
C22 C24 H24C 109.5 . .
H24A C24 H24C 109.5 . .
H24B C24 H24C 109.5 . .
C26 C25 C27 112.9(2) . .
C26 C25 P2 117.69(16) . .
C27 C25 P2 113.81(16) . .
C26 C25 H25 103.4 . .
C27 C25 H25 103.4 . .
P2 C25 H25 103.4 . .
C25 C26 H26A 109.5 . .
C25 C26 H26B 109.5 . .
H26A C26 H26B 109.5 . .
C25 C26 H26C 109.5 . .
H26A C26 H26C 109.5 . .
H26B C26 H26C 109.5 . .
C25 C27 H27A 109.5 . .
C25 C27 H27B 109.5 . .
H27A C27 H27B 109.5 . .
C25 C27 H27C 109.5 . .
H27A C27 H27C 109.5 . .
H27B C27 H27C 109.5 . .
C30 C28 C29 110.35(19) . .
C30 C28 P2 113.78(16) . .
C29 C28 P2 112.76(17) . .
C30 C28 H28 106.5 . .
C29 C28 H28 106.5 . .
P2 C28 H28 106.5 . .
C28 C29 H29A 109.5 . .
C28 C29 H29B 109.5 . .
H29A C29 H29B 109.5 . .
C28 C29 H29C 109.5 . .
H29A C29 H29C 109.5 . .
H29B C29 H29C 109.5 . .
C28 C30 H30A 109.5 . .
C28 C30 H30B 109.5 . .
H30A C30 H30B 109.5 . .
C28 C30 H30C 109.5 . .
H30A C30 H30C 109.5 . .
H30B C30 H30C 109.5 . .
C32 C31 C38 114.41(18) . .
C32 C31 P2 113.23(14) . .
C38 C31 P2 112.72(14) . .
C32 C31 H31 105.1 . .
C38 C31 H31 105.1 . .
P2 C31 H31 105.1 . .
C33 C32 C31 114.57(18) . .
C33 C32 Pd1 105.69(14) . .
C31 C32 Pd1 111.02(14) . .
C33 C32 H32 108.5 . .
C31 C32 H32 108.5 . .
Pd1 C32 H32 108.5 . .
C32 C33 C34 115.02(19) . .
C32 C33 H33A 108.5 . .
C34 C33 H33A 108.5 . .
C32 C33 H33B 108.5 . .
C34 C33 H33B 108.5 . .
H33A C33 H33B 107.5 . .
C35 C34 C33 112.62(19) . .
C35 C34 H34A 109.1 . .
C33 C34 H34A 109.1 . .
C35 C34 H34B 109.1 . .
C33 C34 H34B 109.1 . .
H34A C34 H34B 107.8 . .
C36 C35 C34 127.2(2) . .
C36 C35 Pd1 73.88(13) . .
C34 C35 Pd1 107.72(15) . .
C36 C35 H35 116.4 . .
C34 C35 H35 116.4 . .
Pd1 C35 H35 88.3 . .
C35 C36 C37 128.8(2) . .
C35 C36 Pd1 71.11(13) . .
C37 C36 Pd1 112.28(15) . .
C35 C36 H36 115.6 . .
C37 C36 H36 115.6 . .
Pd1 C36 H36 86.3 . .
C36 C37 C38 118.60(19) . .
C36 C37 H37A 107.7 . .
C38 C37 H37A 107.7 . .
C36 C37 H37B 107.7 . .
C38 C37 H37B 107.7 . .
H37A C37 H37B 107.1 . .
C37 C38 C31 111.70(18) . .
C37 C38 H38A 109.3 . .
C31 C38 H38A 109.3 . .
C37 C38 H38B 109.3 . .
C31 C38 H38B 109.3 . .
H38A C38 H38B 107.9 . .
C1 P1 C22 109.78(10) . .
C1 P1 C19 102.30(10) . .
C22 P1 C19 101.00(10) . .
C1 P1 Pd1 119.43(7) . .
C22 P1 Pd1 109.63(8) . .
C19 P1 Pd1 113.00(8) . .
C6 P2 C25 116.70(10) . .
C6 P2 C28 105.91(10) . .
C25 P2 C28 105.61(11) . .
C6 P2 C31 110.17(10) . .
C25 P2 C31 105.26(10) . .
C28 P2 C31 113.35(10) . .
C7 Fe1 C2 115.07(9) . .
C7 Fe1 C6 41.19(8) . .
C2 Fe1 C6 115.87(8) . .
C7 Fe1 C5 165.40(9) . .
C2 Fe1 C5 68.77(8) . .
C6 Fe1 C5 151.70(9) . .
C7 Fe1 C4 126.30(9) . .
C2 Fe1 C4 67.74(9) . .
C6 Fe1 C4 167.45(9) . .
C5 Fe1 C4 40.46(9) . .
C7 Fe1 C10 68.92(9) . .
C2 Fe1 C10 143.12(9) . .
C6 Fe1 C10 41.36(8) . .
C5 Fe1 C10 117.26(9) . .
C4 Fe1 C10 142.16(9) . .
C7 Fe1 C3 105.42(9) . .
C2 Fe1 C3 40.13(9) . .
C6 Fe1 C3 135.03(9) . .
C5 Fe1 C3 67.83(9) . .
C4 Fe1 C3 39.82(9) . .
C10 Fe1 C3 174.11(9) . .
C7 Fe1 C1 150.47(9) . .
C2 Fe1 C1 41.15(8) . .
C6 Fe1 C1 123.22(9) . .
C5 Fe1 C1 40.73(8) . .
C4 Fe1 C1 67.91(9) . .
C10 Fe1 C1 117.76(8) . .
C3 Fe1 C1 67.93(8) . .
C7 Fe1 C9 67.61(9) . .
C2 Fe1 C9 176.16(9) . .
C6 Fe1 C9 67.97(9) . .
C5 Fe1 C9 107.93(9) . .
C4 Fe1 C9 108.52(9) . .
C10 Fe1 C9 39.82(9) . .
C3 Fe1 C9 137.28(9) . .
C1 Fe1 C9 137.33(9) . .
C7 Fe1 C8 39.98(9) . .
C2 Fe1 C8 140.74(9) . .
C6 Fe1 C8 67.81(9) . .
C5 Fe1 C8 127.94(9) . .
C4 Fe1 C8 101.54(9) . .
C10 Fe1 C8 67.31(9) . .
C3 Fe1 C8 107.41(9) . .
C1 Fe1 C8 168.43(9) . .
C9 Fe1 C8 39.66(9) . .
C32 Pd1 C35 81.47(9) . .
C32 Pd1 C36 88.07(8) . .
C35 Pd1 C36 35.01(9) . .
C32 Pd1 P1 92.41(6) . .
C35 Pd1 P1 157.91(6) . .
C36 Pd1 P1 166.78(6) . .
C32 Pd1 Cl1 172.03(6) . .
C35 Pd1 Cl1 90.94(6) . .
C36 Pd1 Cl1 87.06(6) . .
P1 Pd1 Cl1 93.77(2) . .
H51A O51 H51B 103(2) . .
H52A O52 H52B 107(3) . .
H53A O53 H53B 107(3) . .
H54A O54 H54B 104(2) . .
H55A O55 H55B 103(3) . .
H56A O56 H56B 105.5(9) . .

loop_
_geom_bond_atom_site_label_1
_geom_bond_atom_site_label_2
_geom_bond_distance
_geom_bond_site_symmetry_2
C1 C5 1.447(3) .
C1 C2 1.458(3) .
C1 P1 1.813(2) .
C1 Fe1 2.086(2) .
C2 C3 1.422(3) .
C2 C11 1.499(3) .
C2 Fe1 2.062(2) .
C3 C4 1.416(3) .
C3 C12 1.495(3) .
C3 Fe1 2.082(2) .
C4 C5 1.434(3) .
C4 C13 1.496(3) .
C4 Fe1 2.077(2) .
C5 C14 1.497(3) .
C5 Fe1 2.070(2) .
C6 C7 1.452(3) .
C6 C10 1.464(3) .
C6 P2 1.801(2) .
C6 Fe1 2.068(2) .
C7 C8 1.421(3) .
C7 C15 1.494(3) .
C7 Fe1 2.059(2) .
C8 C9 1.421(3) .
C8 C16 1.488(3) .
C8 Fe1 2.096(2) .
C9 C10 1.420(3) .
C9 C17 1.494(3) .
C9 Fe1 2.092(2) .
C10 C18 1.496(3) .
C10 Fe1 2.078(2) .
C11 H11A 0.9800 .
C11 H11B 0.9800 .
C11 H11C 0.9800 .
C12 H12A 0.9800 .
C12 H12B 0.9800 .
C12 H12C 0.9800 .
C13 H13A 0.9800 .
C13 H13B 0.9800 .
C13 H13C 0.9800 .
C14 H14A 0.9800 .
C14 H14B 0.9800 .
C14 H14C 0.9800 .
C15 H15A 0.9800 .
C15 H15B 0.9800 .
C15 H15C 0.9800 .
C16 H16A 0.9800 .
C16 H16B 0.9800 .
C16 H16C 0.9800 .
C17 H17A 0.9800 .
C17 H17B 0.9800 .
C17 H17C 0.9800 .
C18 H18A 0.9800 .
C18 H18B 0.9800 .
C18 H18C 0.9800 .
C19 C20 1.527(3) .
C19 C21 1.528(3) .
C19 P1 1.856(2) .
C19 H19 1.0000 .
C20 H20A 0.9800 .
C20 H20B 0.9800 .
C20 H20C 0.9800 .
C21 H21A 0.9800 .
C21 H21B 0.9800 .
C21 H21C 0.9800 .
C22 C23 1.524(3) .
C22 C24 1.529(3) .
C22 P1 1.850(2) .
C22 H22 1.0000 .
C23 H23A 0.9800 .
C23 H23B 0.9800 .
C23 H23C 0.9800 .
C24 H24A 0.9800 .
C24 H24B 0.9800 .
C24 H24C 0.9800 .
C25 C26 1.536(3) .
C25 C27 1.537(3) .
C25 P2 1.830(2) .
C25 H25 1.0000 .
C26 H26A 0.9800 .
C26 H26B 0.9800 .
C26 H26C 0.9800 .
C27 H27A 0.9800 .
C27 H27B 0.9800 .
C27 H27C 0.9800 .
C28 C30 1.535(3) .
C28 C29 1.538(3) .
C28 P2 1.838(2) .
C28 H28 1.0000 .
C29 H29A 0.9800 .
C29 H29B 0.9800 .
C29 H29C 0.9800 .
C30 H30A 0.9800 .
C30 H30B 0.9800 .
C30 H30C 0.9800 .
C31 C32 1.537(3) .
C31 C38 1.540(3) .
C31 P2 1.852(2) .
C31 H31 1.0000 .
C32 C33 1.532(3) .
C32 Pd1 2.068(2) .
C32 H32 1.0000 .
C33 C34 1.539(3) .
C33 H33A 0.9900 .
C33 H33B 0.9900 .
C34 C35 1.508(3) .
C34 H34A 0.9900 .
C34 H34B 0.9900 .
C35 C36 1.362(3) .
C35 Pd1 2.247(2) .
C35 H35 0.9500 .
C36 C37 1.502(3) .
C36 Pd1 2.281(2) .
C36 H36 0.9500 .
C37 C38 1.525(3) .
C37 H37A 0.9900 .
C37 H37B 0.9900 .
C38 H38A 0.9900 .
C38 H38B 0.9900 .
P1 Pd1 2.3128(6) .
Cl1 Pd1 2.4246(6) .
O51 H51A 0.855(17) .
O51 H51B 0.841(17) .
O52 H52A 0.845(18) .
O52 H52B 0.842(18) .
O53 H53A 0.839(18) .
O53 H53B 0.837(18) .
O54 H54A 0.842(17) .
O54 H54B 0.852(18) .
O55 H55A 0.852(18) .
O55 H55B 0.834(18) .
O56 H56A 0.847(5) .
O56 H56B 0.849(5) .

loop_
_geom_hbond_atom_site_label_D
_geom_hbond_atom_site_label_H
_geom_hbond_atom_site_label_A
_geom_hbond_distance_DH
_geom_hbond_distance_HA
_geom_hbond_distance_DA
_geom_hbond_angle_DHA
_geom_hbond_site_symmetry_A
O51 H51A Cl11 0.855(17) 2.323(18) 3.172(2) 172(3) 2_654
O51 H51B O54 0.841(17) 1.978(17) 2.812(3) 171(3) 2_654
O52 H52A Cl11 0.845(18) 2.44(2) 3.268(2) 168(3) 4_556
O52 H52B O51 0.842(18) 2.037(18) 2.878(3) 177(4) 4_566
O53 H53A Cl11 0.839(18) 2.50(2) 3.264(2) 151(3) .
O53 H53B O52 0.837(18) 1.98(2) 2.779(3) 159(4) .
O54 H54A O55 0.842(17) 1.98(2) 2.797(3) 163(4) 2_644
O54 H54B Cl11 0.852(18) 2.295(18) 3.144(2) 174(4) 2_654
O55 H55A O54 0.852(18) 2.11(2) 2.895(4) 152(4) 4_566
O55 H55B O53 0.834(18) 1.93(2) 2.743(3) 166(4) 1_565
O56 H56A Cl1 0.847(5) 2.336(10) 3.180(4) 174(7) .
O56 H56B Cl1 0.849(5) 2.43(3) 3.224(4) 156(7) 3_765
